data_4113501
loop_
_publ_author_name
'Tina M. Trnka'
'John P. Morgan'
'Melanie S. Sanford'
'Thomas E. Wilhelm'
'Matthias Scholl'
'Tae-Lim Choi'
'Sheng Ding'
'Michael W. Day'
'Robert H. Grubbs'

_publ_contact_author
;       Lawrence M. Henling
        Beckman Institute
        California Institute of Technology
        Pasadena, CA  91125
        USA
;
_publ_contact_author_email xray@caltech.edu
_publ_contact_author_fax '(626) 449 4159'
_publ_contact_author_phone '(626) 395 2735'
_publ_section_title
;
 Synthesis and Activity of Ruthenium Alkylidene Complexes Coordinated with
 Phosphine and N-Heterocyclic Carbene Ligands
;
_journal_name_full 'Journal of the American Chemical Society'
_journal_page_first 2546
_journal_page_last 2558
_journal_paper_doi 10.1021/ja021146w
_journal_volume 125
_journal_year 2003
_chemical_formula_sum 'C40.5 H59 Cl2 N2 O P Ru'
_chemical_formula_weight 792.84
_chemical_name_systematic
; 
 ? 
;
_space_group_IT_number 2
_symmetry_cell_setting triclinic
_symmetry_space_group_name_Hall '-P 1'
_symmetry_space_group_name_H-M 'P -1'
_atom_sites_solution_hydrogens 'Calculated geometric positions'
_atom_sites_solution_primary 'Patterson method'
_atom_sites_solution_secondary difmap
_audit_creation_method SHELXL-97
_cell_angle_alpha 92.336(2)
_cell_angle_beta 103.4280(10)
_cell_angle_gamma 91.8140(10)
_cell_formula_units_Z 2
_cell_length_a 10.2758(9)
_cell_length_b 13.0394(11)
_cell_length_c 14.7233(13)
_cell_measurement_reflns_used 14812
_cell_measurement_temperature 98(2)
_cell_measurement_theta_max 27.78
_cell_measurement_theta_min 2.27
_cell_volume 1915.5(3)
_computing_cell_refinement 'Bruker SMART'
_computing_data_collection 'Bruker SMART'
_computing_data_reduction 'Bruker SAINT v6.2'
_computing_molecular_graphics 'Bruker SHELXTL'
_computing_publication_material 'Bruker SHELXTL'
_computing_structure_refinement 'SHELXL-97 (Sheldrick, 1997)'
_computing_structure_solution 'SHELXS-97 (Sheldrick, 1990)'
_diffrn_ambient_temperature 98(2)
_diffrn_measured_fraction_theta_full 0.909
_diffrn_measured_fraction_theta_max 0.909
_diffrn_measurement_device_type 'CCD area detector'
_diffrn_measurement_method 'omega scans at 8 f settings'
_diffrn_radiation_monochromator graphite
_diffrn_radiation_source 'fine-focus sealed tube'
_diffrn_radiation_type MoK\a
_diffrn_radiation_wavelength 0.71073
_diffrn_reflns_av_R_equivalents 0.0917
_diffrn_reflns_av_sigmaI/netI 0.0755
_diffrn_reflns_limit_h_max 13
_diffrn_reflns_limit_h_min -12
_diffrn_reflns_limit_k_max 17
_diffrn_reflns_limit_k_min -17
_diffrn_reflns_limit_l_max 18
_diffrn_reflns_limit_l_min -19
_diffrn_reflns_number 28236
_diffrn_reflns_theta_full 28.37
_diffrn_reflns_theta_max 28.37
_diffrn_reflns_theta_min 2.04
_exptl_absorpt_coefficient_mu 0.624
_exptl_absorpt_correction_T_max 0.9600
_exptl_absorpt_correction_T_min 0.8550
_exptl_absorpt_correction_type none
_exptl_crystal_colour Orange
_exptl_crystal_density_diffrn 1.375
_exptl_crystal_description Tabular
_exptl_crystal_F_000 834
_exptl_crystal_size_max 0.26
_exptl_crystal_size_mid 0.19
_exptl_crystal_size_min 0.07
_refine_diff_density_max 1.029
_refine_diff_density_min -0.721
_refine_diff_density_rms 0.093
_refine_ls_extinction_method none
_refine_ls_goodness_of_fit_ref 1.187
_refine_ls_hydrogen_treatment Riding
_refine_ls_matrix_type 'Full matrix'
_refine_ls_number_parameters 447
_refine_ls_number_reflns 8728
_refine_ls_number_restraints 0
_refine_ls_restrained_S_all 1.187
_refine_ls_R_factor_all 0.0503
_refine_ls_R_factor_gt 0.0383
_refine_ls_shift/su_max 0.008
_refine_ls_shift/su_mean 0.000
_refine_ls_structure_factor_coef Fsqd
_refine_ls_weighting_details w=1/s^2^(Fo^2^)
_refine_ls_weighting_scheme sigma
_refine_ls_wR_factor_gt 0.0807
_refine_ls_wR_factor_ref 0.0832
_reflns_number_gt 7057
_reflns_number_total 8728
_reflns_threshold_expression >2sigma(I)
_cod_data_source_file ja021146w_s1_2.cif
_cod_data_source_block 4
_cod_depositor_comments
;
The following automatic conversions were performed:

'_atom_sites_solution_secondary' value 'Difference Fourier map' was
changed to 'difmap'.

Automatic conversion script
Id: cif_fix_values 6452 2018-10-05 10:23:21Z andrius 
;
_cod_original_formula_sum 'C40.50 H59 Cl2 N2 O P Ru'
_cod_database_code 4113501

loop_
_symmetry_equiv_pos_as_xyz
'x, y, z'
'-x, -y, -z'

loop_
_atom_site_label
_atom_site_type_symbol
_atom_site_fract_x
_atom_site_fract_y
_atom_site_fract_z
_atom_site_U_iso_or_equiv
_atom_site_adp_type
_atom_site_occupancy
_atom_site_symmetry_multiplicity
_atom_site_calc_flag
_atom_site_refinement_flags
Ru1 Ru 0.757308(19) 0.778752(16) 0.706639(14) 0.01158(6) Uani 1 1 d .
Cl1 Cl 0.97534(6) 0.86547(5) 0.72241(5) 0.01994(14) Uani 1 1 d .
P1 P 0.86960(6) 0.62288(5) 0.74886(4) 0.01220(14) Uani 1 1 d .
O1 O 0.51083(18) 0.68034(14) 0.73684(14) 0.0246(4) Uani 1 1 d .
N1 N 0.60415(19) 0.96855(16) 0.73395(14) 0.0147(4) Uani 1 1 d .
N2 N 0.67968(19) 0.97376(16) 0.60736(14) 0.0138(4) Uani 1 1 d .
C1 C 0.6051(3) 0.7194(2) 0.72619(18) 0.0183(6) Uani 1 1 d .
C2 C 0.6757(2) 0.91821(19) 0.68215(17) 0.0142(5) Uani 1 1 d .
C3 C 0.5460(3) 1.0619(2) 0.69204(18) 0.0186(6) Uani 1 1 d .
H3A H 0.5697 1.1223 0.7365 0.022 Uiso 1 1 calc R
H3B H 0.4473 1.0538 0.6710 0.022 Uiso 1 1 calc R
C4 C 0.6109(3) 1.0716(2) 0.60948(19) 0.0203(6) Uani 1 1 d .
H4A H 0.5426 1.0789 0.5506 0.024 Uiso 1 1 calc R
H4B H 0.6755 1.1312 0.6195 0.024 Uiso 1 1 calc R
C5 C 0.5914(2) 0.93843(19) 0.82493(18) 0.0155(5) Uani 1 1 d .
C6 C 0.4717(2) 0.8913(2) 0.83435(19) 0.0183(6) Uani 1 1 d .
C7 C 0.4647(3) 0.8604(2) 0.9222(2) 0.0221(6) Uani 1 1 d .
H7 H 0.3842 0.8276 0.9297 0.027 Uiso 1 1 calc R
C8 C 0.5716(3) 0.8758(2) 0.99967(19) 0.0224(6) Uani 1 1 d .
C9 C 0.6870(3) 0.9260(2) 0.98822(19) 0.0218(6) Uani 1 1 d .
H9 H 0.7597 0.9386 1.0410 0.026 Uiso 1 1 calc R
C10 C 0.6998(3) 0.9585(2) 0.90190(19) 0.0186(6) Uani 1 1 d .
C11 C 0.3516(2) 0.8758(2) 0.7537(2) 0.0244(6) Uani 1 1 d .
H11A H 0.3000 0.9381 0.7477 0.037 Uiso 1 1 calc R
H11B H 0.2953 0.8178 0.7648 0.037 Uiso 1 1 calc R
H11C H 0.3812 0.8615 0.6960 0.037 Uiso 1 1 calc R
C12 C 0.5616(3) 0.8406(2) 1.0947(2) 0.0319(7) Uani 1 1 d .
H12A H 0.4683 0.8424 1.0999 0.048 Uiso 1 1 calc R
H12B H 0.6179 0.8864 1.1436 0.048 Uiso 1 1 calc R
H12C H 0.5921 0.7703 1.1020 0.048 Uiso 1 1 calc R
C13 C 0.8251(2) 1.0157(2) 0.8920(2) 0.0243(6) Uani 1 1 d .
H13A H 0.8753 0.9713 0.8584 0.036 Uiso 1 1 calc R
H13B H 0.8806 1.0359 0.9541 0.036 Uiso 1 1 calc R
H13C H 0.8007 1.0773 0.8568 0.036 Uiso 1 1 calc R
C14 C 0.7351(2) 0.93686(19) 0.53176(17) 0.0133(5) Uani 1 1 d .
C15 C 0.7985(2) 1.0030(2) 0.48139(18) 0.0151(5) Uani 1 1 d .
C16 C 0.8475(2) 0.9603(2) 0.40813(18) 0.0176(6) Uani 1 1 d .
H16 H 0.8891 1.0048 0.3728 0.021 Uiso 1 1 calc R
C17 C 0.8382(2) 0.8559(2) 0.38444(18) 0.0187(6) Uani 1 1 d .
C18 C 0.7797(2) 0.7925(2) 0.43835(17) 0.0166(5) Uani 1 1 d .
H18 H 0.7750 0.7205 0.4247 0.020 Uiso 1 1 calc R
C19 C 0.7274(2) 0.83004(19) 0.51157(17) 0.0137(5) Uani 1 1 d .
C20 C 0.8217(2) 1.1171(2) 0.50303(19) 0.0208(6) Uani 1 1 d .
H20A H 0.7369 1.1512 0.4834 0.031 Uiso 1 1 calc R
H20B H 0.8862 1.1440 0.4693 0.031 Uiso 1 1 calc R
H20C H 0.8573 1.1301 0.5704 0.031 Uiso 1 1 calc R
C21 C 0.8910(3) 0.8125(2) 0.30390(19) 0.0273(7) Uani 1 1 d .
H21A H 0.9334 0.8681 0.2767 0.041 Uiso 1 1 calc R
H21B H 0.8167 0.7801 0.2562 0.041 Uiso 1 1 calc R
H21C H 0.9570 0.7613 0.3266 0.041 Uiso 1 1 calc R
C22 C 0.6617(2) 0.75794(19) 0.56453(17) 0.0163(5) Uani 1 1 d .
H22A H 0.6693 0.6862 0.5423 0.020 Uiso 1 1 calc R
H22B H 0.5655 0.7721 0.5550 0.020 Uiso 1 1 calc R
C23 C 0.9271(2) 0.6277(2) 0.87928(17) 0.0151(5) Uani 1 1 d .
H23 H 0.9438 0.5559 0.8992 0.018 Uiso 1 1 calc R
C24 C 0.8177(2) 0.6693(2) 0.92448(18) 0.0191(6) Uani 1 1 d .
H24A H 0.7332 0.6281 0.9002 0.023 Uiso 1 1 calc R
H24B H 0.8015 0.7412 0.9073 0.023 Uiso 1 1 calc R
C25 C 0.8581(3) 0.6652(2) 1.03104(18) 0.0235(6) Uani 1 1 d .
H25A H 0.7863 0.6930 1.0584 0.028 Uiso 1 1 calc R
H25B H 0.8697 0.5930 1.0484 0.028 Uiso 1 1 calc R
C26 C 0.9881(3) 0.7275(2) 1.07019(19) 0.0280(7) Uani 1 1 d .
H26A H 1.0166 0.7195 1.1384 0.034 Uiso 1 1 calc R
H26B H 0.9732 0.8011 1.0597 0.034 Uiso 1 1 calc R
C27 C 1.0984(3) 0.6923(2) 1.02361(18) 0.0233(6) Uani 1 1 d .
H27A H 1.1793 0.7379 1.0467 0.028 Uiso 1 1 calc R
H27B H 1.1219 0.6218 1.0419 0.028 Uiso 1 1 calc R
C28 C 1.0573(2) 0.6934(2) 0.91699(18) 0.0199(6) Uani 1 1 d .
H28A H 1.1296 0.6660 0.8900 0.024 Uiso 1 1 calc R
H28B H 1.0435 0.7650 0.8979 0.024 Uiso 1 1 calc R
C29 C 1.0278(2) 0.60630(19) 0.71097(17) 0.0136(5) Uani 1 1 d .
H29 H 1.0875 0.6665 0.7405 0.016 Uiso 1 1 calc R
C30 C 1.1057(2) 0.5118(2) 0.74500(18) 0.0168(5) Uani 1 1 d .
H30A H 1.0554 0.4490 0.7140 0.020 Uiso 1 1 calc R
H30B H 1.1157 0.5079 0.8133 0.020 Uiso 1 1 calc R
C31 C 1.2442(2) 0.5175(2) 0.72310(18) 0.0184(6) Uani 1 1 d .
H31A H 1.2975 0.5766 0.7591 0.022 Uiso 1 1 calc R
H31B H 1.2915 0.4541 0.7426 0.022 Uiso 1 1 calc R
C32 C 1.2332(2) 0.5294(2) 0.61900(18) 0.0199(6) Uani 1 1 d .
H32A H 1.3241 0.5385 0.6078 0.024 Uiso 1 1 calc R
H32B H 1.1907 0.4660 0.5838 0.024 Uiso 1 1 calc R
C33 C 1.1513(2) 0.6207(2) 0.58323(18) 0.0166(5) Uani 1 1 d .
H33A H 1.1406 0.6227 0.5148 0.020 Uiso 1 1 calc R
H33B H 1.1997 0.6850 0.6125 0.020 Uiso 1 1 calc R
C34 C 1.0124(2) 0.6144(2) 0.60536(17) 0.0163(5) Uani 1 1 d .
H34A H 0.9632 0.6765 0.5843 0.020 Uiso 1 1 calc R
H34B H 0.9603 0.5536 0.5716 0.020 Uiso 1 1 calc R
C35 C 0.7796(2) 0.49524(19) 0.71935(17) 0.0143(5) Uani 1 1 d .
H35 H 0.8499 0.4432 0.7237 0.017 Uiso 1 1 calc R
C36 C 0.6898(2) 0.4617(2) 0.78341(18) 0.0170(6) Uani 1 1 d .
H36A H 0.7430 0.4639 0.8489 0.020 Uiso 1 1 calc R
H36B H 0.6167 0.5102 0.7799 0.020 Uiso 1 1 calc R
C37 C 0.6297(3) 0.3530(2) 0.75540(18) 0.0208(6) Uani 1 1 d .
H37A H 0.5701 0.3341 0.7967 0.025 Uiso 1 1 calc R
H37B H 0.7024 0.3037 0.7636 0.025 Uiso 1 1 calc R
C38 C 0.5501(2) 0.3458(2) 0.65405(18) 0.0172(6) Uani 1 1 d .
H38A H 0.5162 0.2741 0.6366 0.021 Uiso 1 1 calc R
H38B H 0.4721 0.3899 0.6471 0.021 Uiso 1 1 calc R
C39 C 0.6372(3) 0.3796(2) 0.58889(19) 0.0205(6) Uani 1 1 d .
H39A H 0.5824 0.3784 0.5239 0.025 Uiso 1 1 calc R
H39B H 0.7100 0.3313 0.5909 0.025 Uiso 1 1 calc R
C40 C 0.6976(2) 0.4883(2) 0.61794(18) 0.0182(6) Uani 1 1 d .
H40A H 0.7559 0.5081 0.5761 0.022 Uiso 1 1 calc R
H40B H 0.6247 0.5373 0.6109 0.022 Uiso 1 1 calc R
Cl2 Cl 0.3764(2) 0.58126(18) 0.98868(17) 0.0417(5) Uani 0.50 1 d P
Cl3 Cl 0.5706(3) 0.4253(4) 1.0244(3) 0.1119(17) Uani 0.50 1 d P
C42 C 0.4970(11) 0.5274(14) 0.9574(7) 0.144(7) Uani 0.50 1 d P
H42A H 0.5681 0.5807 0.9583 0.173 Uiso 0.50 1 calc PR
H42B H 0.4644 0.5008 0.8918 0.173 Uiso 0.50 1 calc PR

loop_
_atom_site_aniso_label
_atom_site_aniso_U_11
_atom_site_aniso_U_22
_atom_site_aniso_U_33
_atom_site_aniso_U_23
_atom_site_aniso_U_13
_atom_site_aniso_U_12
Ru1 0.00905(10) 0.01215(11) 0.01355(11) 0.00185(8) 0.00238(7) 0.00090(7)
Cl1 0.0150(3) 0.0186(3) 0.0260(4) 0.0051(3) 0.0037(3) 0.0000(2)
P1 0.0118(3) 0.0115(3) 0.0131(3) 0.0017(3) 0.0022(3) 0.0006(2)
O1 0.0192(10) 0.0175(10) 0.0361(12) 0.0021(9) 0.0038(9) 0.0014(8)
N1 0.0134(10) 0.0152(11) 0.0163(11) 0.0042(9) 0.0036(9) 0.0039(8)
N2 0.0125(10) 0.0114(11) 0.0172(11) 0.0011(9) 0.0029(9) 0.0017(8)
C1 0.0198(14) 0.0157(14) 0.0198(14) 0.0009(11) 0.0044(11) 0.0087(11)
C2 0.0124(12) 0.0138(13) 0.0154(13) -0.0017(10) 0.0022(10) -0.0036(10)
C3 0.0185(13) 0.0166(14) 0.0215(14) 0.0048(11) 0.0053(11) 0.0053(10)
C4 0.0245(14) 0.0173(14) 0.0200(14) 0.0049(11) 0.0054(11) 0.0084(11)
C5 0.0176(13) 0.0152(13) 0.0149(13) 0.0009(10) 0.0054(10) 0.0060(10)
C6 0.0173(13) 0.0145(13) 0.0250(15) 0.0016(11) 0.0081(11) 0.0042(10)
C7 0.0210(14) 0.0196(15) 0.0293(16) 0.0044(12) 0.0121(12) 0.0034(11)
C8 0.0302(15) 0.0197(15) 0.0213(15) 0.0026(12) 0.0123(12) 0.0126(12)
C9 0.0240(14) 0.0230(15) 0.0168(14) -0.0019(12) 0.0008(11) 0.0095(11)
C10 0.0197(13) 0.0146(13) 0.0211(14) -0.0011(11) 0.0042(11) 0.0029(11)
C11 0.0166(13) 0.0249(16) 0.0306(17) 0.0066(13) 0.0025(12) 0.0007(11)
C12 0.0429(18) 0.0354(18) 0.0233(16) 0.0094(14) 0.0167(14) 0.0146(14)
C13 0.0193(14) 0.0265(16) 0.0252(16) -0.0006(13) 0.0019(12) 0.0000(12)
C14 0.0078(11) 0.0175(13) 0.0135(13) 0.0022(10) -0.0005(10) 0.0027(10)
C15 0.0079(11) 0.0178(13) 0.0177(13) 0.0050(11) -0.0017(10) 0.0014(10)
C16 0.0119(12) 0.0241(15) 0.0164(14) 0.0083(11) 0.0010(10) 0.0013(10)
C17 0.0132(12) 0.0268(15) 0.0153(14) 0.0023(12) 0.0006(10) 0.0056(11)
C18 0.0149(12) 0.0162(13) 0.0156(13) 0.0008(11) -0.0031(10) 0.0046(10)
C19 0.0079(11) 0.0171(13) 0.0138(13) 0.0034(10) -0.0025(10) 0.0018(10)
C20 0.0152(13) 0.0200(15) 0.0279(16) 0.0055(12) 0.0061(11) -0.0009(11)
C21 0.0233(15) 0.0387(18) 0.0217(15) 0.0007(13) 0.0086(12) 0.0034(13)
C22 0.0226(13) 0.0117(13) 0.0137(13) 0.0014(10) 0.0022(11) -0.0008(10)
C23 0.0185(13) 0.0140(13) 0.0119(13) 0.0017(10) 0.0018(10) 0.0006(10)
C24 0.0203(13) 0.0172(14) 0.0200(14) 0.0003(11) 0.0052(11) 0.0022(11)
C25 0.0251(15) 0.0297(16) 0.0165(14) 0.0008(12) 0.0060(12) 0.0042(12)
C26 0.0336(16) 0.0334(18) 0.0151(14) -0.0032(13) 0.0024(12) 0.0015(13)
C27 0.0235(14) 0.0266(16) 0.0169(14) 0.0002(12) -0.0009(11) -0.0024(12)
C28 0.0196(13) 0.0217(15) 0.0161(14) 0.0029(11) -0.0002(11) -0.0030(11)
C29 0.0075(11) 0.0170(13) 0.0151(13) 0.0019(11) 0.0003(10) -0.0007(9)
C30 0.0146(12) 0.0173(14) 0.0192(14) 0.0059(11) 0.0040(10) 0.0030(10)
C31 0.0132(12) 0.0205(14) 0.0219(14) 0.0050(11) 0.0036(11) 0.0043(10)
C32 0.0160(13) 0.0221(15) 0.0226(15) -0.0004(12) 0.0062(11) 0.0040(11)
C33 0.0171(13) 0.0178(14) 0.0166(14) 0.0037(11) 0.0068(10) 0.0020(10)
C34 0.0141(12) 0.0178(14) 0.0162(13) 0.0027(11) 0.0017(10) 0.0016(10)
C35 0.0148(12) 0.0108(13) 0.0174(13) 0.0021(10) 0.0038(10) -0.0006(10)
C36 0.0169(13) 0.0183(14) 0.0158(13) 0.0038(11) 0.0033(10) -0.0013(10)
C37 0.0201(14) 0.0183(14) 0.0239(15) 0.0052(12) 0.0043(11) -0.0023(11)
C38 0.0150(12) 0.0136(13) 0.0223(14) 0.0006(11) 0.0032(11) -0.0018(10)
C39 0.0190(13) 0.0206(15) 0.0215(15) -0.0037(12) 0.0052(11) -0.0047(11)
C40 0.0175(13) 0.0207(14) 0.0163(14) -0.0003(11) 0.0048(11) -0.0058(11)
Cl2 0.0376(13) 0.0548(13) 0.0351(11) 0.0074(10) 0.0125(10) 0.0033(10)
Cl3 0.075(2) 0.183(4) 0.071(2) -0.019(2) -0.0028(18) 0.092(3)
C42 0.084(8) 0.32(2) 0.052(6) 0.035(9) 0.045(6) 0.099(11)

loop_
_atom_type_symbol
_atom_type_description
_atom_type_scat_dispersion_real
_atom_type_scat_dispersion_imag
_atom_type_scat_source
C C 0.0033 0.0016 'International Tables Vol C Tables 4.2.6.8 and 6.1.1.4'
H H 0.0000 0.0000 'International Tables Vol C Tables 4.2.6.8 and 6.1.1.4'
N N 0.0061 0.0033 'International Tables Vol C Tables 4.2.6.8 and 6.1.1.4'
O O 0.0106 0.0060 'International Tables Vol C Tables 4.2.6.8 and 6.1.1.4'
P P 0.1023 0.0942 'International Tables Vol C Tables 4.2.6.8 and 6.1.1.4'
Cl Cl 0.1484 0.1585 'International Tables Vol C Tables 4.2.6.8 and 6.1.1.4'
Ru Ru -1.2594 0.8363 'International Tables Vol C Tables 4.2.6.8 and 6.1.1.4'

loop_
_geom_angle_atom_site_label_1
_geom_angle_atom_site_label_2
_geom_angle_atom_site_label_3
_geom_angle
_geom_angle_site_symmetry_1
_geom_angle_site_symmetry_3
_geom_angle_publ_flag
C1 Ru1 C2 93.69(10) . . yes
C1 Ru1 C22 84.72(11) . . yes
C2 Ru1 C22 79.27(10) . . yes
C1 Ru1 P1 89.12(8) . . yes
C2 Ru1 P1 174.14(7) . . yes
C22 Ru1 P1 106.14(7) . . yes
C1 Ru1 Cl1 165.73(8) . . yes
C2 Ru1 Cl1 87.38(7) . . yes
C22 Ru1 Cl1 109.43(7) . . yes
P1 Ru1 Cl1 88.64(2) . . yes
C29 P1 C35 103.73(11) . . ?
C29 P1 C23 102.57(11) . . ?
C35 P1 C23 104.08(11) . . ?
C29 P1 Ru1 116.06(8) . . ?
C35 P1 Ru1 120.98(8) . . ?
C23 P1 Ru1 107.36(8) . . ?
C2 N1 C5 123.9(2) . . ?
C2 N1 C3 113.5(2) . . ?
C5 N1 C3 122.4(2) . . ?
C2 N2 C14 123.0(2) . . ?
C2 N2 C4 112.1(2) . . ?
C14 N2 C4 124.8(2) . . ?
O1 C1 Ru1 178.2(2) . . ?
N1 C2 N2 108.2(2) . . ?
N1 C2 Ru1 126.71(19) . . ?
N2 C2 Ru1 125.02(18) . . ?
N1 C3 C4 102.2(2) . . ?
N1 C3 H3A 111.3 . . ?
C4 C3 H3A 111.3 . . ?
N1 C3 H3B 111.3 . . ?
C4 C3 H3B 111.3 . . ?
H3A C3 H3B 109.2 . . ?
N2 C4 C3 103.2(2) . . ?
N2 C4 H4A 111.1 . . ?
C3 C4 H4A 111.1 . . ?
N2 C4 H4B 111.1 . . ?
C3 C4 H4B 111.1 . . ?
H4A C4 H4B 109.1 . . ?
C6 C5 C10 121.7(2) . . ?
C6 C5 N1 119.5(2) . . ?
C10 C5 N1 118.8(2) . . ?
C7 C6 C5 117.9(2) . . ?
C7 C6 C11 119.9(2) . . ?
C5 C6 C11 122.2(2) . . ?
C8 C7 C6 122.2(3) . . ?
C8 C7 H7 118.9 . . ?
C6 C7 H7 118.9 . . ?
C7 C8 C9 118.2(3) . . ?
C7 C8 C12 121.1(3) . . ?
C9 C8 C12 120.6(3) . . ?
C10 C9 C8 122.0(3) . . ?
C10 C9 H9 119.0 . . ?
C8 C9 H9 119.0 . . ?
C9 C10 C5 117.9(2) . . ?
C9 C10 C13 120.9(2) . . ?
C5 C10 C13 121.1(2) . . ?
C6 C11 H11A 109.5 . . ?
C6 C11 H11B 109.5 . . ?
H11A C11 H11B 109.5 . . ?
C6 C11 H11C 109.5 . . ?
H11A C11 H11C 109.5 . . ?
H11B C11 H11C 109.5 . . ?
C8 C12 H12A 109.5 . . ?
C8 C12 H12B 109.5 . . ?
H12A C12 H12B 109.5 . . ?
C8 C12 H12C 109.5 . . ?
H12A C12 H12C 109.5 . . ?
H12B C12 H12C 109.5 . . ?
C10 C13 H13A 109.5 . . ?
C10 C13 H13B 109.5 . . ?
H13A C13 H13B 109.5 . . ?
C10 C13 H13C 109.5 . . ?
H13A C13 H13C 109.5 . . ?
H13B C13 H13C 109.5 . . ?
C15 C14 C19 120.5(2) . . ?
C15 C14 N2 122.1(2) . . ?
C19 C14 N2 117.4(2) . . ?
C14 C15 C16 118.0(2) . . ?
C14 C15 C20 124.3(2) . . ?
C16 C15 C20 117.6(2) . . ?
C17 C16 C15 123.1(2) . . ?
C17 C16 H16 118.5 . . ?
C15 C16 H16 118.5 . . ?
C16 C17 C18 117.2(2) . . ?
C16 C17 C21 121.6(3) . . ?
C18 C17 C21 121.2(2) . . ?
C19 C18 C17 122.7(2) . . ?
C19 C18 H18 118.6 . . ?
C17 C18 H18 118.6 . . ?
C18 C19 C14 118.4(2) . . ?
C18 C19 C22 119.9(2) . . ?
C14 C19 C22 121.7(2) . . ?
C15 C20 H20A 109.5 . . ?
C15 C20 H20B 109.5 . . ?
H20A C20 H20B 109.5 . . ?
C15 C20 H20C 109.5 . . ?
H20A C20 H20C 109.5 . . ?
H20B C20 H20C 109.5 . . ?
C17 C21 H21A 109.5 . . ?
C17 C21 H21B 109.5 . . ?
H21A C21 H21B 109.5 . . ?
C17 C21 H21C 109.5 . . ?
H21A C21 H21C 109.5 . . ?
H21B C21 H21C 109.5 . . ?
C19 C22 Ru1 108.11(15) . . ?
C19 C22 H22A 110.1 . . ?
Ru1 C22 H22A 110.1 . . ?
C19 C22 H22B 110.1 . . ?
Ru1 C22 H22B 110.1 . . ?
H22A C22 H22B 108.4 . . ?
C24 C23 C28 108.7(2) . . ?
C24 C23 P1 110.50(17) . . ?
C28 C23 P1 113.48(17) . . ?
C24 C23 H23 108.0 . . ?
C28 C23 H23 108.0 . . ?
P1 C23 H23 108.0 . . ?
C23 C24 C25 111.2(2) . . ?
C23 C24 H24A 109.4 . . ?
C25 C24 H24A 109.4 . . ?
C23 C24 H24B 109.4 . . ?
C25 C24 H24B 109.4 . . ?
H24A C24 H24B 108.0 . . ?
C26 C25 C24 110.5(2) . . ?
C26 C25 H25A 109.5 . . ?
C24 C25 H25A 109.5 . . ?
C26 C25 H25B 109.5 . . ?
C24 C25 H25B 109.5 . . ?
H25A C25 H25B 108.1 . . ?
C25 C26 C27 111.0(2) . . ?
C25 C26 H26A 109.4 . . ?
C27 C26 H26A 109.4 . . ?
C25 C26 H26B 109.4 . . ?
C27 C26 H26B 109.4 . . ?
H26A C26 H26B 108.0 . . ?
C28 C27 C26 112.7(2) . . ?
C28 C27 H27A 109.1 . . ?
C26 C27 H27A 109.1 . . ?
C28 C27 H27B 109.1 . . ?
C26 C27 H27B 109.1 . . ?
H27A C27 H27B 107.8 . . ?
C27 C28 C23 110.3(2) . . ?
C27 C28 H28A 109.6 . . ?
C23 C28 H28A 109.6 . . ?
C27 C28 H28B 109.6 . . ?
C23 C28 H28B 109.6 . . ?
H28A C28 H28B 108.1 . . ?
C30 C29 C34 110.4(2) . . ?
C30 C29 P1 116.15(17) . . ?
C34 C29 P1 113.57(16) . . ?
C30 C29 H29 105.2 . . ?
C34 C29 H29 105.2 . . ?
P1 C29 H29 105.2 . . ?
C29 C30 C31 110.5(2) . . ?
C29 C30 H30A 109.6 . . ?
C31 C30 H30A 109.6 . . ?
C29 C30 H30B 109.6 . . ?
C31 C30 H30B 109.6 . . ?
H30A C30 H30B 108.1 . . ?
C32 C31 C30 111.1(2) . . ?
C32 C31 H31A 109.4 . . ?
C30 C31 H31A 109.4 . . ?
C32 C31 H31B 109.4 . . ?
C30 C31 H31B 109.4 . . ?
H31A C31 H31B 108.0 . . ?
C33 C32 C31 111.8(2) . . ?
C33 C32 H32A 109.3 . . ?
C31 C32 H32A 109.3 . . ?
C33 C32 H32B 109.3 . . ?
C31 C32 H32B 109.3 . . ?
H32A C32 H32B 107.9 . . ?
C32 C33 C34 111.5(2) . . ?
C32 C33 H33A 109.3 . . ?
C34 C33 H33A 109.3 . . ?
C32 C33 H33B 109.3 . . ?
C34 C33 H33B 109.3 . . ?
H33A C33 H33B 108.0 . . ?
C29 C34 C33 109.73(19) . . ?
C29 C34 H34A 109.7 . . ?
C33 C34 H34A 109.7 . . ?
C29 C34 H34B 109.7 . . ?
C33 C34 H34B 109.7 . . ?
H34A C34 H34B 108.2 . . ?
C40 C35 C36 108.99(19) . . ?
C40 C35 P1 111.01(17) . . ?
C36 C35 P1 116.55(18) . . ?
C40 C35 H35 106.6 . . ?
C36 C35 H35 106.6 . . ?
P1 C35 H35 106.6 . . ?
C37 C36 C35 111.1(2) . . ?
C37 C36 H36A 109.4 . . ?
C35 C36 H36A 109.4 . . ?
C37 C36 H36B 109.4 . . ?
C35 C36 H36B 109.4 . . ?
H36A C36 H36B 108.0 . . ?
C36 C37 C38 111.0(2) . . ?
C36 C37 H37A 109.4 . . ?
C38 C37 H37A 109.4 . . ?
C36 C37 H37B 109.4 . . ?
C38 C37 H37B 109.4 . . ?
H37A C37 H37B 108.0 . . ?
C39 C38 C37 110.8(2) . . ?
C39 C38 H38A 109.5 . . ?
C37 C38 H38A 109.5 . . ?
C39 C38 H38B 109.5 . . ?
C37 C38 H38B 109.5 . . ?
H38A C38 H38B 108.1 . . ?
C38 C39 C40 110.5(2) . . ?
C38 C39 H39A 109.5 . . ?
C40 C39 H39A 109.5 . . ?
C38 C39 H39B 109.5 . . ?
C40 C39 H39B 109.5 . . ?
H39A C39 H39B 108.1 . . ?
C35 C40 C39 111.6(2) . . ?
C35 C40 H40A 109.3 . . ?
C39 C40 H40A 109.3 . . ?
C35 C40 H40B 109.3 . . ?
C39 C40 H40B 109.3 . . ?
H40A C40 H40B 108.0 . . ?
Cl3 Cl2 C42 18.3(9) 2_667 . ?
Cl3 Cl2 C42 58.7(6) 2_667 2_667 ?
C42 Cl2 C42 45.9(6) . 2_667 ?
Cl2 Cl3 C42 150.6(14) 2_667 2_667 ?
Cl2 Cl3 C42 103.7(8) 2_667 . ?
C42 Cl3 C42 55.4(8) 2_667 . ?
Cl2 C42 Cl3 117.1(6) . . ?
Cl2 C42 H42A 108.0 . . ?
Cl3 C42 H42A 108.0 . . ?
Cl2 C42 H42B 108.0 . . ?
Cl3 C42 H42B 108.0 . . ?
H42A C42 H42B 107.3 . . ?

loop_
_geom_bond_atom_site_label_1
_geom_bond_atom_site_label_2
_geom_bond_distance
_geom_bond_site_symmetry_2
_geom_bond_publ_flag
Ru1 C1 1.811(3) . yes
Ru1 C2 2.037(3) . yes
Ru1 C22 2.097(2) . yes
Ru1 P1 2.4016(7) . yes
Ru1 Cl1 2.4350(6) . yes
P1 C29 1.853(2) . ?
P1 C35 1.863(2) . ?
P1 C23 1.871(2) . ?
O1 C1 1.126(3) . ?
N1 C2 1.343(3) . ?
N1 C5 1.445(3) . ?
N1 C3 1.468(3) . ?
N2 C2 1.350(3) . ?
N2 C14 1.436(3) . ?
N2 C4 1.481(3) . ?
C3 C4 1.523(4) . ?
C3 H3A 0.9900 . ?
C3 H3B 0.9900 . ?
C4 H4A 0.9900 . ?
C4 H4B 0.9900 . ?
C5 C6 1.395(3) . ?
C5 C10 1.402(3) . ?
C6 C7 1.387(4) . ?
C6 C11 1.503(4) . ?
C7 C8 1.390(4) . ?
C7 H7 0.9500 . ?
C8 C9 1.385(4) . ?
C8 C12 1.514(4) . ?
C9 C10 1.389(4) . ?
C9 H9 0.9500 . ?
C10 C13 1.508(3) . ?
C11 H11A 0.9800 . ?
C11 H11B 0.9800 . ?
C11 H11C 0.9800 . ?
C12 H12A 0.9800 . ?
C12 H12B 0.9800 . ?
C12 H12C 0.9800 . ?
C13 H13A 0.9800 . ?
C13 H13B 0.9800 . ?
C13 H13C 0.9800 . ?
C14 C15 1.400(3) . ?
C14 C19 1.408(3) . ?
C15 C16 1.395(4) . ?
C15 C20 1.509(3) . ?
C16 C17 1.386(4) . ?
C16 H16 0.9500 . ?
C17 C18 1.385(4) . ?
C17 C21 1.511(4) . ?
C18 C19 1.390(3) . ?
C18 H18 0.9500 . ?
C19 C22 1.487(3) . ?
C20 H20A 0.9800 . ?
C20 H20B 0.9800 . ?
C20 H20C 0.9800 . ?
C21 H21A 0.9800 . ?
C21 H21B 0.9800 . ?
C21 H21C 0.9800 . ?
C22 H22A 0.9900 . ?
C22 H22B 0.9900 . ?
C23 C24 1.535(3) . ?
C23 C28 1.542(3) . ?
C23 H23 1.0000 . ?
C24 C25 1.531(4) . ?
C24 H24A 0.9900 . ?
C24 H24B 0.9900 . ?
C25 C26 1.520(4) . ?
C25 H25A 0.9900 . ?
C25 H25B 0.9900 . ?
C26 C27 1.528(4) . ?
C26 H26A 0.9900 . ?
C26 H26B 0.9900 . ?
C27 C28 1.529(4) . ?
C27 H27A 0.9900 . ?
C27 H27B 0.9900 . ?
C28 H28A 0.9900 . ?
C28 H28B 0.9900 . ?
C29 C30 1.528(3) . ?
C29 C34 1.535(3) . ?
C29 H29 1.0000 . ?
C30 C31 1.532(3) . ?
C30 H30A 0.9900 . ?
C30 H30B 0.9900 . ?
C31 C32 1.525(4) . ?
C31 H31A 0.9900 . ?
C31 H31B 0.9900 . ?
C32 C33 1.521(4) . ?
C32 H32A 0.9900 . ?
C32 H32B 0.9900 . ?
C33 C34 1.536(3) . ?
C33 H33A 0.9900 . ?
C33 H33B 0.9900 . ?
C34 H34A 0.9900 . ?
C34 H34B 0.9900 . ?
C35 C40 1.532(3) . ?
C35 C36 1.531(3) . ?
C35 H35 1.0000 . ?
C36 C37 1.531(3) . ?
C36 H36A 0.9900 . ?
C36 H36B 0.9900 . ?
C37 C38 1.523(3) . ?
C37 H37A 0.9900 . ?
C37 H37B 0.9900 . ?
C38 C39 1.524(4) . ?
C38 H38A 0.9900 . ?
C38 H38B 0.9900 . ?
C39 C40 1.532(3) . ?
C39 H39A 0.9900 . ?
C39 H39B 0.9900 . ?
C40 H40A 0.9900 . ?
C40 H40B 0.9900 . ?
Cl2 Cl3 0.626(3) 2_667 ?
Cl2 C42 1.592(11) . ?
Cl2 C42 2.015(14) 2_667 ?
Cl3 Cl2 0.626(3) 2_667 ?
Cl3 C42 1.017(12) 2_667 ?
Cl3 C42 1.773(14) . ?
C42 H42A 0.9900 . ?
C42 H42B 0.9900 . ?
